data_7232911
loop_
_publ_author_name
'Shen, Yue'
'Liu, Haichao'
'Cao, Jungang'
'Zhang, Shitong'
'Li, Weijun'
'Yang, Bing'

_publ_section_title
;
 Unusual Temperature-Sensitive Excimer Fluorescence from Discrete \p-\p
 Dimer Stacking of Anthracene in a Crystal
;
_journal_name_full 'Physical Chemistry Chemical Physics'
_journal_paper_doi 10.1039/C9CP02656H
_journal_year 2019
_chemical_formula_moiety 'C26 H16 S2'
_chemical_formula_sum 'C26 H16 S2'
_chemical_formula_weight 392.51
_chemical_name_systematic 2-(anthracen-9-yl)thianthrene
_space_group_crystal_system monoclinic
_space_group_IT_number 15
_space_group_name_Hall '-C 2yc'
_space_group_name_H-M_alt 'C 1 2/c 1'
_symmetry_space_group_name_Hall '-C 2yc'
_symmetry_space_group_name_H-M 'C 1 2/c 1'
_atom_sites_solution_hydrogens geom
_audit_creation_method SHELXL-2017/1
_audit_update_record
;
2019-05-06 deposited with the CCDC.    2019-06-17 downloaded from the CCDC.
;
_cell_angle_alpha 90
_cell_angle_beta 104.361(2)
_cell_angle_gamma 90
_cell_formula_units_Z 8
_cell_length_a 16.8912(5)
_cell_length_b 11.8970(5)
_cell_length_c 19.6308(7)
_cell_measurement_reflns_used 9987
_cell_measurement_temperature 100(2)
_cell_measurement_theta_max 31.506
_cell_measurement_theta_min 2.784
_cell_volume 3821.6(2)
_computing_cell_refinement 'Bruker SAINT'
_computing_data_collection 'Bruker APEX2'
_computing_data_reduction 'Bruker SAINT'
_computing_molecular_graphics 'Bruker SHELXL'
_computing_publication_material 'Bruker SHELXL'
_computing_structure_refinement 'SHELXL-2017/1 (Sheldrick, 2017)'
_computing_structure_solution 'Bruker SHELXL'
_diffrn_ambient_temperature 100(2)
_diffrn_measured_fraction_theta_full 0.993
_diffrn_measured_fraction_theta_max 0.993
_diffrn_measurement_device_type 'Rigaku RAXIS-RAPID'
_diffrn_measurement_method '\w scans'
_diffrn_radiation_type MoK\a
_diffrn_radiation_wavelength 0.71073
_diffrn_reflns_av_R_equivalents 0.0267
_diffrn_reflns_av_unetI/netI 0.0243
_diffrn_reflns_Laue_measured_fraction_full 0.993
_diffrn_reflns_Laue_measured_fraction_max 0.993
_diffrn_reflns_limit_h_max 21
_diffrn_reflns_limit_h_min -16
_diffrn_reflns_limit_k_max 14
_diffrn_reflns_limit_k_min -14
_diffrn_reflns_limit_l_max 24
_diffrn_reflns_limit_l_min -24
_diffrn_reflns_number 16822
_diffrn_reflns_point_group_measured_fraction_full 0.993
_diffrn_reflns_point_group_measured_fraction_max 0.993
_diffrn_reflns_theta_full 25.242
_diffrn_reflns_theta_max 26.496
_diffrn_reflns_theta_min 2.783
_exptl_absorpt_coefficient_mu 0.287
_exptl_absorpt_correction_T_max 0.9718
_exptl_absorpt_correction_T_min 0.9609
_exptl_absorpt_correction_type multi-scan
_exptl_crystal_colour yellow
_exptl_crystal_density_diffrn 1.364
_exptl_crystal_description block
_exptl_crystal_F_000 1632
_exptl_crystal_preparation Luminescent
_exptl_crystal_size_max 0.140
_exptl_crystal_size_mid 0.130
_exptl_crystal_size_min 0.100
_refine_diff_density_max 0.488
_refine_diff_density_min -0.291
_refine_diff_density_rms 0.055
_refine_ls_extinction_method none
_refine_ls_goodness_of_fit_ref 1.106
_refine_ls_hydrogen_treatment constr
_refine_ls_matrix_type full
_refine_ls_number_parameters 253
_refine_ls_number_reflns 3920
_refine_ls_number_restraints 0
_refine_ls_restrained_S_all 1.106
_refine_ls_R_factor_all 0.0430
_refine_ls_R_factor_gt 0.0384
_refine_ls_shift/su_max 0.001
_refine_ls_shift/su_mean 0.000
_refine_ls_structure_factor_coef Fsqd
_refine_ls_weighting_details 'w=1/[\s^2^(Fo^2^)+(0.0338P)^2^+7.0250P] where P=(Fo^2^+2Fc^2^)/3'
_refine_ls_weighting_scheme calc
_refine_ls_wR_factor_gt 0.0889
_refine_ls_wR_factor_ref 0.0912
_reflns_Friedel_coverage 0.000
_reflns_number_gt 3588
_reflns_number_total 3920
_reflns_threshold_expression 'I > 2\s(I)'
_cod_data_source_file c9cp02656h2.cif
_cod_data_source_block 100K-3
_cod_database_code 7232911
_shelx_shelxl_version_number 2017/1
_shelx_space_group_comment
;
The symmetry employed for this shelxl refinement is uniquely defined
by the following loop, which should always be used as a source of
symmetry information in preference to the above space-group names.
They are only intended as comments.
;
_shelx_estimated_absorpt_t_min 0.961
_shelx_estimated_absorpt_t_max 0.972

loop_
_space_group_symop_operation_xyz
'x, y, z'
'-x, y, -z+1/2'
'x+1/2, y+1/2, z'
'-x+1/2, y+1/2, -z+1/2'
'-x, -y, -z'
'x, -y, z-1/2'
'-x+1/2, -y+1/2, -z'
'x+1/2, -y+1/2, z-1/2'

loop_
_atom_site_label
_atom_site_type_symbol
_atom_site_fract_x
_atom_site_fract_y
_atom_site_fract_z
_atom_site_U_iso_or_equiv
_atom_site_adp_type
_atom_site_occupancy
_atom_site_site_symmetry_order
_atom_site_calc_flag
_atom_site_refinement_flags_posn
_atom_site_refinement_flags_adp
C1 C 0.06501(10) 0.97553(14) -0.06272(9) 0.0141(3) Uani 1 1 d . .
C2 C 0.08570(10) 0.81458(14) 0.01836(9) 0.0119(3) Uani 1 1 d . .
C3 C -0.00893(11) 0.92878(15) -0.09956(9) 0.0155(4) Uani 1 1 d . .
H3 H -0.040533 0.966891 -0.139691 0.019 Uiso 1 1 calc R U
C4 C -0.03782(10) 0.82729(14) -0.07902(9) 0.0135(3) Uani 1 1 d . .
C5 C -0.02067(10) 0.66493(14) 0.00100(9) 0.0139(3) Uani 1 1 d . .
H5 H 0.010441 0.624452 0.040315 0.017 Uiso 1 1 calc R U
C6 C 0.18811(11) 0.96850(15) 0.03573(9) 0.0147(3) Uani 1 1 d . .
H6 H 0.221010 0.931267 0.075631 0.018 Uiso 1 1 calc R U
C7 C 0.01034(10) 0.76884(14) -0.01866(9) 0.0121(3) Uani 1 1 d . .
C8 C 0.11332(10) 0.91756(14) -0.00221(9) 0.0121(3) Uani 1 1 d . .
C9 C 0.09441(11) 1.08034(15) -0.08248(10) 0.0165(4) Uani 1 1 d . .
H9 H 0.063657 1.118682 -0.122876 0.020 Uiso 1 1 calc R U
C10 C -0.09391(11) 0.62309(15) -0.03562(9) 0.0164(4) Uani 1 1 d . .
H10 H -0.113571 0.554539 -0.021174 0.020 Uiso 1 1 calc R U
C11 C 0.16553(11) 1.12616(15) -0.04458(10) 0.0179(4) Uani 1 1 d . .
H11 H 0.183620 1.196251 -0.058333 0.021 Uiso 1 1 calc R U
C12 C -0.14125(11) 0.68100(15) -0.09527(10) 0.0179(4) Uani 1 1 d . .
H12 H -0.192013 0.650674 -0.120712 0.021 Uiso 1 1 calc R U
C13 C -0.11402(11) 0.77973(15) -0.11601(10) 0.0170(4) Uani 1 1 d . .
H13 H -0.146301 0.817794 -0.155850 0.020 Uiso 1 1 calc R U
C14 C 0.21285(11) 1.06940(15) 0.01558(10) 0.0172(4) Uani 1 1 d . .
H14 H 0.262237 1.102208 0.041990 0.021 Uiso 1 1 calc R U
C15 C 0.21411(10) 0.60221(14) 0.18623(9) 0.0122(3) Uani 1 1 d . .
C16 C 0.15997(10) 0.68362(14) 0.19926(9) 0.0130(3) Uani 1 1 d . .
C17 C 0.23185(10) 0.59810(14) 0.12052(9) 0.0136(3) Uani 1 1 d . .
H17 H 0.270037 0.544749 0.111848 0.016 Uiso 1 1 calc R U
C18 C 0.12035(10) 0.75544(14) 0.14547(9) 0.0133(3) Uani 1 1 d . .
H18 H 0.082479 0.809251 0.154181 0.016 Uiso 1 1 calc R U
C19 C 0.13574(10) 0.74909(14) 0.07894(9) 0.0119(3) Uani 1 1 d . .
C20 C 0.19365(10) 0.67207(14) 0.06779(9) 0.0142(3) Uani 1 1 d . .
H20 H 0.207090 0.670216 0.023596 0.017 Uiso 1 1 calc R U
C21 C 0.17587(10) 0.47079(15) 0.28681(9) 0.0146(3) Uani 1 1 d . .
C22 C 0.12584(11) 0.55537(15) 0.30239(9) 0.0162(4) Uani 1 1 d . .
C23 C 0.16118(11) 0.35874(16) 0.30100(10) 0.0195(4) Uani 1 1 d . .
H23 H 0.193942 0.300769 0.288969 0.023 Uiso 1 1 calc R U
C24 C 0.06165(12) 0.52732(17) 0.33234(10) 0.0218(4) Uani 1 1 d . .
H24 H 0.026505 0.584348 0.341836 0.026 Uiso 1 1 calc R U
C25 C 0.04923(13) 0.41623(19) 0.34819(11) 0.0272(5) Uani 1 1 d . .
H25 H 0.006530 0.397574 0.369850 0.033 Uiso 1 1 calc R U
C26 C 0.09883(12) 0.33216(17) 0.33260(10) 0.0248(4) Uani 1 1 d . .
H26 H 0.090014 0.256158 0.343630 0.030 Uiso 1 1 calc R U
S1 S 0.14239(3) 0.69810(4) 0.28416(2) 0.01747(12) Uani 1 1 d . .
S2 S 0.26013(2) 0.50372(4) 0.25175(2) 0.01423(11) Uani 1 1 d . .

loop_
_atom_site_aniso_label
_atom_site_aniso_U_11
_atom_site_aniso_U_22
_atom_site_aniso_U_33
_atom_site_aniso_U_23
_atom_site_aniso_U_13
_atom_site_aniso_U_12
C1 0.0155(8) 0.0117(8) 0.0174(8) 0.0015(6) 0.0084(7) 0.0032(7)
C2 0.0141(8) 0.0102(8) 0.0124(8) -0.0008(6) 0.0052(6) 0.0019(6)
C3 0.0150(8) 0.0139(8) 0.0173(8) 0.0035(7) 0.0037(7) 0.0042(7)
C4 0.0138(8) 0.0117(8) 0.0158(8) -0.0017(6) 0.0052(7) 0.0031(6)
C5 0.0162(8) 0.0114(8) 0.0151(8) -0.0006(6) 0.0057(7) 0.0012(7)
C6 0.0153(8) 0.0140(8) 0.0155(8) -0.0023(7) 0.0052(7) 0.0010(7)
C7 0.0134(8) 0.0106(8) 0.0142(8) -0.0014(6) 0.0066(7) 0.0017(6)
C8 0.0130(8) 0.0112(8) 0.0133(8) -0.0019(6) 0.0057(6) 0.0023(6)
C9 0.0178(8) 0.0116(8) 0.0223(9) 0.0039(7) 0.0091(7) 0.0041(7)
C10 0.0194(9) 0.0115(8) 0.0213(9) -0.0024(7) 0.0106(7) -0.0027(7)
C11 0.0217(9) 0.0088(8) 0.0274(10) 0.0019(7) 0.0143(8) 0.0005(7)
C12 0.0131(8) 0.0177(9) 0.0219(9) -0.0055(7) 0.0027(7) -0.0018(7)
C13 0.0137(8) 0.0186(9) 0.0174(9) -0.0008(7) 0.0017(7) 0.0024(7)
C14 0.0170(9) 0.0140(9) 0.0223(9) -0.0055(7) 0.0082(7) -0.0029(7)
C15 0.0104(8) 0.0104(8) 0.0145(8) 0.0004(6) 0.0004(6) -0.0020(6)
C16 0.0148(8) 0.0109(8) 0.0131(8) -0.0020(6) 0.0030(6) -0.0026(7)
C17 0.0115(8) 0.0113(8) 0.0184(9) -0.0006(7) 0.0048(7) -0.0006(6)
C18 0.0132(8) 0.0113(8) 0.0158(8) -0.0014(6) 0.0045(7) 0.0001(6)
C19 0.0120(8) 0.0089(8) 0.0143(8) 0.0003(6) 0.0024(6) -0.0033(6)
C20 0.0157(8) 0.0136(8) 0.0146(8) -0.0007(6) 0.0063(7) -0.0018(7)
C21 0.0127(8) 0.0175(9) 0.0123(8) 0.0025(7) 0.0008(6) 0.0000(7)
C22 0.0192(9) 0.0187(9) 0.0097(8) 0.0005(7) 0.0014(7) 0.0011(7)
C23 0.0182(9) 0.0188(9) 0.0196(9) 0.0040(7) 0.0010(7) 0.0024(7)
C24 0.0224(9) 0.0291(11) 0.0154(9) 0.0041(8) 0.0075(7) 0.0066(8)
C25 0.0250(10) 0.0354(12) 0.0240(10) 0.0111(9) 0.0112(8) 0.0004(9)
C26 0.0251(10) 0.0225(10) 0.0264(10) 0.0104(8) 0.0057(8) -0.0027(8)
S1 0.0258(2) 0.0151(2) 0.0122(2) -0.00167(16) 0.00602(18) 0.00364(18)
S2 0.0115(2) 0.0141(2) 0.0161(2) 0.00229(16) 0.00157(16) 0.00152(16)

loop_
_atom_type_symbol
_atom_type_description
_atom_type_scat_dispersion_real
_atom_type_scat_dispersion_imag
_atom_type_scat_source
C C 0.0033 0.0016 'International Tables Vol C Tables 4.2.6.8 and 6.1.1.4'
H H 0.0000 0.0000 'International Tables Vol C Tables 4.2.6.8 and 6.1.1.4'
S S 0.1246 0.1234 'International Tables Vol C Tables 4.2.6.8 and 6.1.1.4'

loop_
_geom_angle_atom_site_label_1
_geom_angle_atom_site_label_2
_geom_angle_atom_site_label_3
_geom_angle
C3 C1 C9 122.24(16)
C3 C1 C8 119.24(15)
C9 C1 C8 118.51(16)
C8 C2 C7 120.68(15)
C8 C2 C19 121.34(15)
C7 C2 C19 117.97(15)
C1 C3 C4 121.77(16)
C1 C3 H3 119.1
C4 C3 H3 119.1
C3 C4 C13 122.02(16)
C3 C4 C7 119.22(15)
C13 C4 C7 118.76(16)
C10 C5 C7 121.22(16)
C10 C5 H5 119.4
C7 C5 H5 119.4
C14 C6 C8 121.10(16)
C14 C6 H6 119.4
C8 C6 H6 119.4
C2 C7 C5 122.56(15)
C2 C7 C4 119.46(15)
C5 C7 C4 117.97(15)
C2 C8 C6 122.16(15)
C2 C8 C1 119.62(15)
C6 C8 C1 118.22(15)
C11 C9 C1 121.32(17)
C11 C9 H9 119.3
C1 C9 H9 119.3
C5 C10 C12 120.63(16)
C5 C10 H10 119.7
C12 C10 H10 119.7
C9 C11 C14 120.15(16)
C9 C11 H11 119.9
C14 C11 H11 119.9
C13 C12 C10 120.16(16)
C13 C12 H12 119.9
C10 C12 H12 119.9
C12 C13 C4 121.26(16)
C12 C13 H13 119.4
C4 C13 H13 119.4
C6 C14 C11 120.68(16)
C6 C14 H14 119.7
C11 C14 H14 119.7
C17 C15 C16 119.56(15)
C17 C15 S2 119.47(13)
C16 C15 S2 120.97(13)
C18 C16 C15 119.93(16)
C18 C16 S1 119.47(13)
C15 C16 S1 120.60(13)
C20 C17 C15 119.99(16)
C20 C17 H17 120.0
C15 C17 H17 120.0
C16 C18 C19 120.66(16)
C16 C18 H18 119.7
C19 C18 H18 119.7
C18 C19 C20 118.84(15)
C18 C19 C2 121.07(15)
C20 C19 C2 119.80(15)
C17 C20 C19 120.84(16)
C17 C20 H20 119.6
C19 C20 H20 119.6
C22 C21 C23 119.81(17)
C22 C21 S2 120.94(14)
C23 C21 S2 119.22(14)
C24 C22 C21 119.71(17)
C24 C22 S1 119.48(14)
C21 C22 S1 120.80(14)
C26 C23 C21 119.99(18)
C26 C23 H23 120.0
C21 C23 H23 120.0
C25 C24 C22 119.95(18)
C25 C24 H24 120.0
C22 C24 H24 120.0
C24 C25 C26 120.34(18)
C24 C25 H25 119.8
C26 C25 H25 119.8
C23 C26 C25 120.15(18)
C23 C26 H26 119.9
C25 C26 H26 119.9
C22 S1 C16 99.70(8)
C15 S2 C21 100.27(8)

loop_
_geom_bond_atom_site_label_1
_geom_bond_atom_site_label_2
_geom_bond_distance
C1 C3 1.394(2)
C1 C9 1.431(2)
C1 C8 1.439(2)
C2 C8 1.405(2)
C2 C7 1.409(2)
C2 C19 1.496(2)
C3 C4 1.399(2)
C3 H3 0.9500
C4 C13 1.429(2)
C4 C7 1.439(2)
C5 C10 1.362(2)
C5 C7 1.432(2)
C5 H5 0.9500
C6 C14 1.362(3)
C6 C8 1.432(2)
C6 H6 0.9500
C9 C11 1.360(3)
C9 H9 0.9500
C10 C12 1.422(3)
C10 H10 0.9500
C11 C14 1.422(3)
C11 H11 0.9500
C12 C13 1.360(3)
C12 H12 0.9500
C13 H13 0.9500
C14 H14 0.9500
C15 C17 1.396(2)
C15 C16 1.399(2)
C15 S2 1.7707(17)
C16 C18 1.394(2)
C16 S1 1.7722(17)
C17 C20 1.390(2)
C17 H17 0.9500
C18 C19 1.396(2)
C18 H18 0.9500
C19 C20 1.397(2)
C20 H20 0.9500
C21 C22 1.396(3)
C21 C23 1.397(3)
C21 S2 1.7717(18)
C22 C24 1.396(3)
C22 S1 1.7719(19)
C23 C26 1.385(3)
C23 H23 0.9500
C24 C25 1.386(3)
C24 H24 0.9500
C25 C26 1.387(3)
C25 H25 0.9500
C26 H26 0.9500
